data_7245128
loop_
_publ_author_name
'Patel, Subham G.'
'Vala, Ruturajsinh M.'
'Patel, Paras J.'
'Upadhyay, Dipti B.'
'Ramkumar, V.'
'Gardas, Ramesh L.'
'Patel, Hitendra M.'

_publ_section_title
;
 Synthesis, crystal structure and in silico studies of novel
 2,4-dimethoxy-tetrahydropyrimido[4,5-b]quinolin-6(7H)-ones
;
_journal_issue 29
_journal_name_full 'RSC Advances'
_journal_page_first 18806
_journal_page_last 18820
_journal_paper_doi 10.1039/D2RA02694E
_journal_volume 12
_journal_year 2022
_chemical_formula_sum 'C22 H25 N3 O4'
_chemical_formula_weight 395.46
_chemical_melting_point 498.0(10)
_chemical_name_systematic
2,4-dimethoxy-5-(3-methoxyphenyl)-8,8-dimethyl-5,8,9,10-tetrahydropyrimido[4,5-b]quinolin-6(7H)-one
_space_group_crystal_system monoclinic
_space_group_IT_number 14
_space_group_name_Hall '-P 2yn'
_space_group_name_H-M_alt 'P 1 21/n 1'
_atom_sites_solution_hydrogens geom
_audit_creation_method SHELXL-2014/7
_audit_update_record
;
2022-03-08 deposited with the CCDC.	2022-06-21 downloaded from the CCDC.
;
_cell_angle_alpha 90
_cell_angle_beta 110.844(5)
_cell_angle_gamma 90
_cell_formula_units_Z 4
_cell_length_a 12.5837(13)
_cell_length_b 13.0752(17)
_cell_length_c 13.0356(16)
_cell_measurement_reflns_used 2783
_cell_measurement_temperature 296(2)
_cell_measurement_theta_max 22.54
_cell_measurement_theta_min 2.29
_cell_volume 2004.4(4)
_computing_cell_refinement 'Bruker SAINT'
_computing_data_collection 'Bruker APEX2'
_computing_data_reduction 'Bruker SAINT'
_computing_molecular_graphics 'Bruker SHELXTL'
_computing_publication_material 'Bruker SHELXTL'
_computing_structure_refinement 'SHELXL-2014/7 (Sheldrick, 2014)'
_computing_structure_solution 'SHELXS-97 (Sheldrick 2008)'
_diffrn_ambient_temperature 296(2)
_diffrn_measured_fraction_theta_full 1.000
_diffrn_measured_fraction_theta_max 1.000
_diffrn_measurement_device_type 'Bruker APEX-II CCD'
_diffrn_measurement_method '\f and \w scans'
_diffrn_radiation_type MoK\a
_diffrn_radiation_wavelength 0.71073
_diffrn_reflns_av_R_equivalents 0.0376
_diffrn_reflns_av_unetI/netI 0.0422
_diffrn_reflns_Laue_measured_fraction_full 1.000
_diffrn_reflns_Laue_measured_fraction_max 1.000
_diffrn_reflns_limit_h_max 14
_diffrn_reflns_limit_h_min -14
_diffrn_reflns_limit_k_max 12
_diffrn_reflns_limit_k_min -15
_diffrn_reflns_limit_l_max 15
_diffrn_reflns_limit_l_min -15
_diffrn_reflns_number 12334
_diffrn_reflns_point_group_measured_fraction_full 1.000
_diffrn_reflns_point_group_measured_fraction_max 1.000
_diffrn_reflns_theta_full 24.999
_diffrn_reflns_theta_max 24.999
_diffrn_reflns_theta_min 1.932
_exptl_absorpt_coefficient_mu 0.091
_exptl_absorpt_correction_T_max 0.991
_exptl_absorpt_correction_T_min 0.978
_exptl_absorpt_correction_type multi-scan
_exptl_absorpt_process_details 'SADABS V2014/5(Bruker AXS.Inc)'
_exptl_crystal_colour colourless
_exptl_crystal_density_diffrn 1.310
_exptl_crystal_description Rectangular
_exptl_crystal_F_000 840
_exptl_crystal_size_max 0.250
_exptl_crystal_size_mid 0.220
_exptl_crystal_size_min 0.100
_refine_diff_density_max 0.201
_refine_diff_density_min -0.183
_refine_diff_density_rms 0.041
_refine_ls_extinction_coef 0.0070(11)
_refine_ls_extinction_expression Fc^*^=kFc[1+0.001xFc^2^\l^3^/sin(2\q)]^-1/4^
_refine_ls_extinction_method 'SHELXL-2014/7 (Sheldrick 2014'
_refine_ls_goodness_of_fit_ref 1.029
_refine_ls_hydrogen_treatment constr
_refine_ls_matrix_type full
_refine_ls_number_parameters 268
_refine_ls_number_reflns 3528
_refine_ls_number_restraints 0
_refine_ls_restrained_S_all 1.029
_refine_ls_R_factor_all 0.0742
_refine_ls_R_factor_gt 0.0429
_refine_ls_shift/su_max 0.000
_refine_ls_shift/su_mean 0.000
_refine_ls_structure_factor_coef Fsqd
_refine_ls_weighting_details 'w=1/[\s^2^(Fo^2^)+(0.0531P)^2^+0.2309P] where P=(Fo^2^+2Fc^2^)/3'
_refine_ls_weighting_scheme calc
_refine_ls_wR_factor_gt 0.0985
_refine_ls_wR_factor_ref 0.1160
_reflns_Friedel_coverage 0.000
_reflns_number_gt 2344
_reflns_number_total 3528
_reflns_threshold_expression 'I > 2\s(I)'
_cod_data_source_file d2ra02694e2.cif
_cod_data_source_block 105
_cod_depositor_comments
;
The following automatic conversions were performed:

data item '_chemical_melting_point' value '497-499' was changed to
'498.0(10)' -- the average value was taken and precision was
estimated.

Automatic conversion script
Id: cif_fix_values 7556 2019-12-06 15:28:31Z antanas 
;
_cod_original_sg_symbol_H-M 'P 21/n'
_cod_database_code 7245128
_shelx_shelxl_version_number 2014/7
_shelx_space_group_comment
; 
The symmetry employed for this shelxl refinement is uniquely defined 
by the following loop, which should always be used as a source of 
symmetry information in preference to the above space-group names. 
They are only intended as comments. 
;
_shelx_estimated_absorpt_t_min 0.978
_shelx_estimated_absorpt_t_max 0.991

loop_
_space_group_symop_operation_xyz
'x, y, z'
'-x+1/2, y+1/2, -z+1/2'
'-x, -y, -z'
'x-1/2, -y-1/2, z-1/2'

loop_
_atom_site_label
_atom_site_type_symbol
_atom_site_fract_x
_atom_site_fract_y
_atom_site_fract_z
_atom_site_U_iso_or_equiv
_atom_site_adp_type
_atom_site_occupancy
_atom_site_site_symmetry_order
_atom_site_calc_flag
_atom_site_refinement_flags_posn
_atom_site_refinement_flags_adp
_atom_site_refinement_flags_occupancy
_atom_site_disorder_assembly
_atom_site_disorder_group
C1 C 0.61383(16) 0.70269(17) 0.45526(15) 0.0450(5) Uani 1 1 d . . . . .
H1A H 0.6457 0.7470 0.4139 0.054 Uiso 1 1 calc R U . . .
H1B H 0.5515 0.6651 0.4030 0.054 Uiso 1 1 calc R U . . .
C2 C 0.70525(15) 0.62665(16) 0.52118(15) 0.0424(5) Uani 1 1 d . . . . .
C3 C 0.79101(15) 0.68594(18) 0.61514(16) 0.0491(6) Uani 1 1 d . . . . .
H3A H 0.8435 0.6374 0.6636 0.059 Uiso 1 1 calc R U . . .
H3B H 0.8346 0.7298 0.5848 0.059 Uiso 1 1 calc R U . . .
C4 C 0.74222(14) 0.75083(16) 0.68271(15) 0.0385(5) Uani 1 1 d . . . . .
C5 C 0.62693(13) 0.78757(15) 0.63256(14) 0.0346(5) Uani 1 1 d . . . . .
C6 C 0.57655(13) 0.85061(15) 0.70235(14) 0.0347(5) Uani 1 1 d . . . . .
H6 H 0.6344 0.8996 0.7448 0.042 Uiso 1 1 calc R U . . .
C7 C 0.47544(13) 0.91068(15) 0.62816(14) 0.0341(5) Uani 1 1 d . . . . .
C8 C 0.42323(14) 0.98908(16) 0.66499(15) 0.0367(5) Uani 1 1 d . . . . .
C9 C 0.28457(14) 1.00221(16) 0.50067(16) 0.0374(5) Uani 1 1 d . . . . .
C10 C 0.42116(13) 0.88604(15) 0.51904(14) 0.0354(5) Uani 1 1 d . . . . .
C11 C 0.56805(14) 0.76759(16) 0.52505(14) 0.0368(5) Uani 1 1 d . . . . .
C12 C 0.76420(19) 0.5796(2) 0.44842(18) 0.0650(7) Uani 1 1 d . . . . .
H12A H 0.8205 0.5314 0.4904 0.098 Uiso 1 1 calc R U . . .
H12B H 0.8002 0.6326 0.4215 0.098 Uiso 1 1 calc R U . . .
H12C H 0.7090 0.5452 0.3876 0.098 Uiso 1 1 calc R U . . .
C13 C 0.65230(19) 0.54090(19) 0.56589(19) 0.0649(7) Uani 1 1 d . . . . .
H13A H 0.6026 0.5013 0.5060 0.097 Uiso 1 1 calc R U . . .
H13B H 0.6096 0.5696 0.6070 0.097 Uiso 1 1 calc R U . . .
H13C H 0.7113 0.4977 0.6129 0.097 Uiso 1 1 calc R U . . .
C14 C 0.54366(13) 0.78474(15) 0.78332(14) 0.0350(5) Uani 1 1 d . . . . .
C15 C 0.61513(14) 0.77660(16) 0.89173(14) 0.0384(5) Uani 1 1 d . . . . .
H15 H 0.6842 0.8112 0.9152 0.046 Uiso 1 1 calc R U . . .
C16 C 0.58568(15) 0.71769(17) 0.96604(15) 0.0419(5) Uani 1 1 d . . . . .
C17 C 0.48304(16) 0.66694(18) 0.93348(18) 0.0519(6) Uani 1 1 d . . . . .
H17 H 0.4622 0.6283 0.9832 0.062 Uiso 1 1 calc R U . . .
C18 C 0.41171(16) 0.67496(19) 0.82501(19) 0.0582(6) Uani 1 1 d . . . . .
H18 H 0.3422 0.6410 0.8020 0.070 Uiso 1 1 calc R U . . .
C19 C 0.44098(15) 0.73187(18) 0.75024(17) 0.0495(6) Uani 1 1 d . . . . .
H19 H 0.3920 0.7350 0.6775 0.059 Uiso 1 1 calc R U . . .
C20 C 0.41675(17) 1.08945(19) 0.81503(17) 0.0547(6) Uani 1 1 d . . . . .
H20A H 0.4077 1.1520 0.7743 0.082 Uiso 1 1 calc R U . . .
H20B H 0.4612 1.1021 0.8908 0.082 Uiso 1 1 calc R U . . .
H20C H 0.3434 1.0637 0.8092 0.082 Uiso 1 1 calc R U . . .
C21 C 0.13307(16) 1.01571(19) 0.32938(16) 0.0519(6) Uani 1 1 d . . . . .
H21A H 0.1830 1.0292 0.2899 0.078 Uiso 1 1 calc R U . . .
H21B H 0.0631 1.0523 0.2958 0.078 Uiso 1 1 calc R U . . .
H21C H 0.1176 0.9437 0.3277 0.078 Uiso 1 1 calc R U . . .
N1 N 0.46398(12) 0.81063(13) 0.47106(12) 0.0417(4) Uani 1 1 d . . . . .
H1 H 0.4246 0.7902 0.4059 0.050 Uiso 1 1 calc R U . . .
N2 N 0.32538(11) 0.93179(13) 0.45220(12) 0.0388(4) Uani 1 1 d . . . . .
N3 N 0.32833(12) 1.03602(13) 0.60398(12) 0.0405(4) Uani 1 1 d . . . . .
O1 O 0.18625(10) 1.04865(12) 0.44167(10) 0.0487(4) Uani 1 1 d . . . . .
O2 O 0.47352(10) 1.01553(11) 0.77147(10) 0.0467(4) Uani 1 1 d . . . . .
O3 O 0.66504(12) 0.71479(13) 1.07065(10) 0.0594(5) Uani 1 1 d . . . . .
O4 O 0.80193(10) 0.77483(11) 0.77722(10) 0.0457(4) Uani 1 1 d . . . . .
C22 C 0.6455(2) 0.6475(2) 1.14745(18) 0.0684(7) Uani 1 1 d . . . . .
H22A H 0.5788 0.6689 1.1612 0.103 Uiso 1 1 calc R U . . .
H22B H 0.7099 0.6488 1.2148 0.103 Uiso 1 1 calc R U . . .
H22C H 0.6347 0.5793 1.1183 0.103 Uiso 1 1 calc R U . . .

loop_
_atom_site_aniso_label
_atom_site_aniso_U_11
_atom_site_aniso_U_22
_atom_site_aniso_U_33
_atom_site_aniso_U_23
_atom_site_aniso_U_13
_atom_site_aniso_U_12
C1 0.0472(11) 0.0514(14) 0.0324(10) 0.0008(10) 0.0091(9) 0.0120(10)
C2 0.0424(10) 0.0481(14) 0.0352(11) 0.0026(10) 0.0118(9) 0.0117(10)
C3 0.0370(10) 0.0628(16) 0.0452(12) 0.0040(12) 0.0118(9) 0.0143(10)
C4 0.0328(9) 0.0463(14) 0.0321(10) 0.0048(10) 0.0061(8) -0.0002(9)
C5 0.0286(9) 0.0414(13) 0.0298(10) 0.0016(9) 0.0054(7) 0.0049(9)
C6 0.0303(9) 0.0373(12) 0.0307(10) -0.0041(9) 0.0038(8) -0.0019(9)
C7 0.0306(9) 0.0344(12) 0.0326(10) 0.0011(9) 0.0052(8) 0.0009(9)
C8 0.0346(9) 0.0377(12) 0.0354(11) -0.0041(10) 0.0093(8) -0.0042(9)
C9 0.0307(9) 0.0397(13) 0.0394(11) 0.0076(10) 0.0093(8) 0.0059(9)
C10 0.0304(9) 0.0377(12) 0.0345(10) 0.0011(10) 0.0070(8) 0.0028(9)
C11 0.0327(9) 0.0400(12) 0.0339(10) 0.0017(10) 0.0072(8) 0.0058(9)
C12 0.0638(13) 0.0797(19) 0.0513(13) -0.0024(14) 0.0202(11) 0.0277(13)
C13 0.0732(15) 0.0563(16) 0.0648(15) 0.0055(14) 0.0240(12) 0.0072(13)
C14 0.0305(9) 0.0366(12) 0.0363(10) -0.0014(10) 0.0097(8) 0.0031(9)
C15 0.0325(9) 0.0455(13) 0.0347(11) -0.0024(10) 0.0090(8) -0.0038(9)
C16 0.0439(11) 0.0468(14) 0.0355(11) -0.0020(11) 0.0147(9) 0.0020(10)
C17 0.0492(12) 0.0547(16) 0.0586(14) 0.0090(12) 0.0275(11) -0.0002(11)
C18 0.0378(11) 0.0607(17) 0.0723(16) 0.0066(14) 0.0148(11) -0.0107(11)
C19 0.0369(10) 0.0557(15) 0.0463(12) 0.0026(12) 0.0031(9) -0.0050(10)
C20 0.0538(12) 0.0629(16) 0.0479(13) -0.0135(12) 0.0189(10) 0.0065(12)
C21 0.0423(11) 0.0611(16) 0.0438(12) 0.0068(12) 0.0046(9) 0.0098(11)
N1 0.0350(8) 0.0502(12) 0.0301(8) -0.0072(8) -0.0004(7) 0.0094(8)
N2 0.0325(8) 0.0438(11) 0.0354(9) 0.0037(8) 0.0063(7) 0.0063(8)
N3 0.0373(8) 0.0415(11) 0.0409(10) 0.0017(9) 0.0116(8) 0.0050(8)
O1 0.0400(7) 0.0566(10) 0.0440(8) 0.0057(7) 0.0081(6) 0.0163(7)
O2 0.0433(7) 0.0508(10) 0.0396(8) -0.0119(7) 0.0072(6) 0.0047(7)
O3 0.0660(9) 0.0756(12) 0.0335(8) 0.0086(8) 0.0138(7) -0.0094(9)
O4 0.0355(7) 0.0578(10) 0.0344(8) 0.0023(7) 0.0008(6) 0.0031(7)
C22 0.0953(17) 0.0690(18) 0.0457(13) 0.0131(14) 0.0310(13) 0.0048(15)

loop_
_atom_type_symbol
_atom_type_description
_atom_type_scat_dispersion_real
_atom_type_scat_dispersion_imag
_atom_type_scat_source
C C 0.0033 0.0016 'International Tables Vol C Tables 4.2.6.8 and 6.1.1.4'
H H 0.0000 0.0000 'International Tables Vol C Tables 4.2.6.8 and 6.1.1.4'
N N 0.0061 0.0033 'International Tables Vol C Tables 4.2.6.8 and 6.1.1.4'
O O 0.0106 0.0060 'International Tables Vol C Tables 4.2.6.8 and 6.1.1.4'

loop_
_geom_angle_atom_site_label_1
_geom_angle_atom_site_label_2
_geom_angle_atom_site_label_3
_geom_angle
_geom_angle_site_symmetry_1
_geom_angle_site_symmetry_3
_geom_angle_publ_flag
C11 C1 C2 113.61(15) . . ?
C11 C1 H1A 108.8 . . ?
C2 C1 H1A 108.8 . . ?
C11 C1 H1B 108.8 . . ?
C2 C1 H1B 108.8 . . ?
H1A C1 H1B 107.7 . . ?
C13 C2 C3 110.36(17) . . ?
C13 C2 C12 108.48(19) . . ?
C3 C2 C12 110.03(16) . . ?
C13 C2 C1 110.44(16) . . ?
C3 C2 C1 107.23(17) . . ?
C12 C2 C1 110.30(16) . . ?
C4 C3 C2 115.97(15) . . ?
C4 C3 H3A 108.3 . . ?
C2 C3 H3A 108.3 . . ?
C4 C3 H3B 108.3 . . ?
C2 C3 H3B 108.3 . . ?
H3A C3 H3B 107.4 . . ?
O4 C4 C5 121.60(18) . . ?
O4 C4 C3 119.89(16) . . ?
C5 C4 C3 118.45(16) . . ?
C11 C5 C4 119.64(17) . . ?
C11 C5 C6 122.05(15) . . ?
C4 C5 C6 118.29(15) . . ?
C7 C6 C5 109.44(14) . . ?
C7 C6 C14 111.14(13) . . ?
C5 C6 C14 112.33(16) . . ?
C7 C6 H6 107.9 . . ?
C5 C6 H6 107.9 . . ?
C14 C6 H6 107.9 . . ?
C10 C7 C8 113.98(16) . . ?
C10 C7 C6 122.17(17) . . ?
C8 C7 C6 123.63(16) . . ?
N3 C8 O2 119.38(17) . . ?
N3 C8 C7 124.66(17) . . ?
O2 C8 C7 115.93(16) . . ?
N2 C9 N3 128.50(16) . . ?
N2 C9 O1 118.43(17) . . ?
N3 C9 O1 113.07(17) . . ?
N2 C10 N1 115.36(16) . . ?
N2 C10 C7 124.26(18) . . ?
N1 C10 C7 120.38(16) . . ?
C5 C11 N1 121.53(17) . . ?
C5 C11 C1 123.26(16) . . ?
N1 C11 C1 115.12(15) . . ?
C2 C12 H12A 109.5 . . ?
C2 C12 H12B 109.5 . . ?
H12A C12 H12B 109.5 . . ?
C2 C12 H12C 109.5 . . ?
H12A C12 H12C 109.5 . . ?
H12B C12 H12C 109.5 . . ?
C2 C13 H13A 109.5 . . ?
C2 C13 H13B 109.5 . . ?
H13A C13 H13B 109.5 . . ?
C2 C13 H13C 109.5 . . ?
H13A C13 H13C 109.5 . . ?
H13B C13 H13C 109.5 . . ?
C15 C14 C19 118.21(18) . . ?
C15 C14 C6 120.76(16) . . ?
C19 C14 C6 121.03(16) . . ?
C14 C15 C16 121.21(17) . . ?
C14 C15 H15 119.4 . . ?
C16 C15 H15 119.4 . . ?
O3 C16 C17 124.25(19) . . ?
O3 C16 C15 115.33(17) . . ?
C17 C16 C15 120.42(18) . . ?
C16 C17 C18 118.3(2) . . ?
C16 C17 H17 120.8 . . ?
C18 C17 H17 120.8 . . ?
C19 C18 C17 121.67(19) . . ?
C19 C18 H18 119.2 . . ?
C17 C18 H18 119.2 . . ?
C18 C19 C14 120.13(19) . . ?
C18 C19 H19 119.9 . . ?
C14 C19 H19 119.9 . . ?
O2 C20 H20A 109.5 . . ?
O2 C20 H20B 109.5 . . ?
H20A C20 H20B 109.5 . . ?
O2 C20 H20C 109.5 . . ?
H20A C20 H20C 109.5 . . ?
H20B C20 H20C 109.5 . . ?
O1 C21 H21A 109.5 . . ?
O1 C21 H21B 109.5 . . ?
H21A C21 H21B 109.5 . . ?
O1 C21 H21C 109.5 . . ?
H21A C21 H21C 109.5 . . ?
H21B C21 H21C 109.5 . . ?
C11 N1 C10 121.27(15) . . ?
C11 N1 H1 119.4 . . ?
C10 N1 H1 119.4 . . ?
C9 N2 C10 114.23(16) . . ?
C8 N3 C9 114.30(16) . . ?
C9 O1 C21 116.44(16) . . ?
C8 O2 C20 117.56(14) . . ?
C16 O3 C22 118.05(17) . . ?
O3 C22 H22A 109.5 . . ?
O3 C22 H22B 109.5 . . ?
H22A C22 H22B 109.5 . . ?
O3 C22 H22C 109.5 . . ?
H22A C22 H22C 109.5 . . ?
H22B C22 H22C 109.5 . . ?

loop_
_geom_bond_atom_site_label_1
_geom_bond_atom_site_label_2
_geom_bond_distance
_geom_bond_site_symmetry_2
_geom_bond_publ_flag
C1 C11 1.501(3) . ?
C1 C2 1.532(3) . ?
C1 H1A 0.9700 . ?
C1 H1B 0.9700 . ?
C2 C13 1.522(3) . ?
C2 C3 1.525(3) . ?
C2 C12 1.526(3) . ?
C3 C4 1.502(3) . ?
C3 H3A 0.9700 . ?
C3 H3B 0.9700 . ?
C4 O4 1.234(2) . ?
C4 C5 1.445(2) . ?
C5 C11 1.357(2) . ?
C5 C6 1.523(2) . ?
C6 C7 1.515(2) . ?
C6 C14 1.529(2) . ?
C6 H6 0.9800 . ?
C7 C10 1.379(2) . ?
C7 C8 1.392(3) . ?
C8 N3 1.326(2) . ?
C8 O2 1.350(2) . ?
C9 N2 1.320(2) . ?
C9 N3 1.336(2) . ?
C9 O1 1.347(2) . ?
C10 N2 1.350(2) . ?
C10 N1 1.376(2) . ?
C11 N1 1.368(2) . ?
C12 H12A 0.9600 . ?
C12 H12B 0.9600 . ?
C12 H12C 0.9600 . ?
C13 H13A 0.9600 . ?
C13 H13B 0.9600 . ?
C13 H13C 0.9600 . ?
C14 C15 1.383(2) . ?
C14 C19 1.392(3) . ?
C15 C16 1.387(3) . ?
C15 H15 0.9300 . ?
C16 O3 1.374(2) . ?
C16 C17 1.378(3) . ?
C17 C18 1.383(3) . ?
C17 H17 0.9300 . ?
C18 C19 1.376(3) . ?
C18 H18 0.9300 . ?
C19 H19 0.9300 . ?
C20 O2 1.434(2) . ?
C20 H20A 0.9600 . ?
C20 H20B 0.9600 . ?
C20 H20C 0.9600 . ?
C21 O1 1.442(2) . ?
C21 H21A 0.9600 . ?
C21 H21B 0.9600 . ?
C21 H21C 0.9600 . ?
N1 H1 0.8600 . ?
O3 C22 1.418(3) . ?
C22 H22A 0.9600 . ?
C22 H22B 0.9600 . ?
C22 H22C 0.9600 . ?

loop_
_geom_torsion_atom_site_label_1
_geom_torsion_atom_site_label_2
_geom_torsion_atom_site_label_3
_geom_torsion_atom_site_label_4
_geom_torsion
_geom_torsion_site_symmetry_1
_geom_torsion_site_symmetry_2
_geom_torsion_site_symmetry_3
_geom_torsion_site_symmetry_4
_geom_torsion_publ_flag
C11 C1 C2 C13 71.7(2) . . . . ?
C11 C1 C2 C3 -48.6(2) . . . . ?
C11 C1 C2 C12 -168.44(18) . . . . ?
C13 C2 C3 C4 -70.1(2) . . . . ?
C12 C2 C3 C4 170.21(18) . . . . ?
C1 C2 C3 C4 50.2(2) . . . . ?
C2 C3 C4 O4 157.24(19) . . . . ?
C2 C3 C4 C5 -25.6(3) . . . . ?
O4 C4 C5 C11 173.56(19) . . . . ?
C3 C4 C5 C11 -3.5(3) . . . . ?
O4 C4 C5 C6 -4.7(3) . . . . ?
C3 C4 C5 C6 178.17(17) . . . . ?
C11 C5 C6 C7 -17.6(3) . . . . ?
C4 C5 C6 C7 160.63(16) . . . . ?
C11 C5 C6 C14 106.3(2) . . . . ?
C4 C5 C6 C14 -75.4(2) . . . . ?
C5 C6 C7 C10 17.6(2) . . . . ?
C14 C6 C7 C10 -107.08(19) . . . . ?
C5 C6 C7 C8 -168.08(17) . . . . ?
C14 C6 C7 C8 67.3(2) . . . . ?
C10 C7 C8 N3 1.6(3) . . . . ?
C6 C7 C8 N3 -173.20(17) . . . . ?
C10 C7 C8 O2 179.89(16) . . . . ?
C6 C7 C8 O2 5.1(3) . . . . ?
C8 C7 C10 N2 -0.6(3) . . . . ?
C6 C7 C10 N2 174.29(16) . . . . ?
C8 C7 C10 N1 179.28(16) . . . . ?
C6 C7 C10 N1 -5.9(3) . . . . ?
C4 C5 C11 N1 -172.35(17) . . . . ?
C6 C5 C11 N1 5.9(3) . . . . ?
C4 C5 C11 C1 4.0(3) . . . . ?
C6 C5 C11 C1 -177.78(18) . . . . ?
C2 C1 C11 C5 24.2(3) . . . . ?
C2 C1 C11 N1 -159.28(17) . . . . ?
C7 C6 C14 C15 -138.56(18) . . . . ?
C5 C6 C14 C15 98.5(2) . . . . ?
C7 C6 C14 C19 41.1(2) . . . . ?
C5 C6 C14 C19 -81.9(2) . . . . ?
C19 C14 C15 C16 -0.2(3) . . . . ?
C6 C14 C15 C16 179.48(17) . . . . ?
C14 C15 C16 O3 178.99(18) . . . . ?
C14 C15 C16 C17 -1.0(3) . . . . ?
O3 C16 C17 C18 -178.9(2) . . . . ?
C15 C16 C17 C18 1.1(3) . . . . ?
C16 C17 C18 C19 0.0(4) . . . . ?
C17 C18 C19 C14 -1.1(4) . . . . ?
C15 C14 C19 C18 1.2(3) . . . . ?
C6 C14 C19 C18 -178.43(19) . . . . ?
C5 C11 N1 C10 8.6(3) . . . . ?
C1 C11 N1 C10 -168.05(17) . . . . ?
N2 C10 N1 C11 171.32(16) . . . . ?
C7 C10 N1 C11 -8.6(3) . . . . ?
N3 C9 N2 C10 3.3(3) . . . . ?
O1 C9 N2 C10 -176.97(16) . . . . ?
N1 C10 N2 C9 178.57(16) . . . . ?
C7 C10 N2 C9 -1.6(3) . . . . ?
O2 C8 N3 C9 -178.54(16) . . . . ?
C7 C8 N3 C9 -0.3(3) . . . . ?
N2 C9 N3 C8 -2.4(3) . . . . ?
O1 C9 N3 C8 177.83(15) . . . . ?
N2 C9 O1 C21 0.7(3) . . . . ?
N3 C9 O1 C21 -179.50(16) . . . . ?
N3 C8 O2 C20 3.9(3) . . . . ?
C7 C8 O2 C20 -174.51(17) . . . . ?
C17 C16 O3 C22 6.5(3) . . . . ?
C15 C16 O3 C22 -173.46(18) . . . . ?
